data_4080743
loop_
_publ_author_name
'Wanniarachchi, Sarath'
'Hewage, Jeewantha S.'
'Lindeman, Sergey V.'
'Gardinier, James R.'

_publ_section_title
;
 Rhodium Complexes of a New Structurally Adaptive PNN-Pincer Type Ligand
;
_journal_issue 10
_journal_name_full Organometallics
_journal_page_first 2885
_journal_paper_doi 10.1021/om400151e
_journal_volume 32
_journal_year 2013
_chemical_formula_moiety 'I, C39 H44 N5 P Rh, 0.25(O)'
_chemical_formula_sum 'C39 H44 I N5 O0.25 P Rh'
_chemical_formula_weight 847.63
_chemical_name_systematic
;
 ? 
;
_space_group_crystal_system triclinic
_space_group_IT_number 2
_space_group_name_Hall '-P 1'
_space_group_name_H-M_alt 'P -1'
_symmetry_space_group_name_Hall '-P 1'
_symmetry_space_group_name_H-M 'P -1'
_atom_sites_solution_hydrogens geom
_atom_sites_solution_primary direct
_atom_sites_solution_secondary difmap
_audit_creation_date 2012-05-21
_audit_creation_method
;
  Olex2 1.1
  (compiled 2011.11.01 svn.r2039, GUI svn.r3906)
;
_cell_angle_alpha 97.659(3)
_cell_angle_beta 107.384(3)
_cell_angle_gamma 111.238(4)
_cell_formula_units_Z 2
_cell_length_a 10.6257(4)
_cell_length_b 13.1378(5)
_cell_length_c 15.8308(6)
_cell_measurement_reflns_used 12681
_cell_measurement_temperature 100.00(10)
_cell_measurement_theta_max 73.7405
_cell_measurement_theta_min 3.7474
_cell_volume 1891.93(15)
_computing_cell_refinement
;
CrysAlisPro, Agilent Technologies,
Version 1.171.35.21 (release 20-01-2012 CrysAlis171 .NET)
(compiled Jan 23 2012,18:06:46)
;
_computing_data_collection
;
CrysAlisPro, Agilent Technologies,
Version 1.171.35.21 (release 20-01-2012 CrysAlis171 .NET)
(compiled Jan 23 2012,18:06:46)
;
_computing_data_reduction
;
CrysAlisPro, Agilent Technologies,
Version 1.171.35.21 (release 20-01-2012 CrysAlis171 .NET)
(compiled Jan 23 2012,18:06:46)
;
_computing_molecular_graphics
;
O. V. Dolomanov, L. J. Bourhis, R. J. Gildea, J. A. K. Howard and H. Puschmann,
OLEX2: a complete structure solution, refinement and analysis program.
J. Appl. Cryst. (2009). 42, 339-341.
;
_computing_publication_material
;
O. V. Dolomanov, L. J. Bourhis, R. J. Gildea, J. A. K. Howard and H. Puschmann,
OLEX2: a complete structure solution, refinement and analysis program.
J. Appl. Cryst. (2009). 42, 339-341.
;
_computing_structure_refinement
;
olex2.refine (L.J. Bourhis, O.V. Dolomanov, R.J. Gildea, J.A.K. Howard,
H. Puschmann, in preparation, 2011)
;
_computing_structure_solution 'SHELXS-97 (Sheldrick, 2008)'
_diffrn_ambient_temperature 100.00(10)
_diffrn_detector_area_resol_mean 10.3756
_diffrn_measured_fraction_theta_full 0.991
_diffrn_measured_fraction_theta_max 0.979
_diffrn_measurement_details
;
  1 omega  -47.00    9.00   1.0000    2.0000
omega____ theta____ kappa____ phi______ frames
    -      -40.6487   37.0000   90.0000 56

  2 omega -122.00   16.00   1.0000    2.0000
omega____ theta____ kappa____ phi______ frames
    -      -40.6487    0.0000   60.0000 138

  3 omega -115.00  -66.00   1.0000    2.0000
omega____ theta____ kappa____ phi______ frames
    -      -40.6487 -149.0000  123.0000 49

  4 omega   28.00   88.00   1.0000    2.0000
omega____ theta____ kappa____ phi______ frames
    -       40.6487 -123.0000  172.0000 60

  5 omega   32.00   84.00   1.0000    2.0000
omega____ theta____ kappa____ phi______ frames
    -       40.6487 -125.0000    0.0000 52

  6 omega   29.00   86.00   1.0000   10.0000
omega____ theta____ kappa____ phi______ frames
    -      107.0378  -30.0000  -90.0000 57

  7 omega   35.00   61.00   1.0000   10.0000
omega____ theta____ kappa____ phi______ frames
    -      107.0378  -30.0000  150.0000 26

  8 omega   93.00  120.00   1.0000   10.0000
omega____ theta____ kappa____ phi______ frames
    -      107.0378 -125.0000  -30.0000 27

  9 omega   30.00  100.00   1.0000   10.0000
omega____ theta____ kappa____ phi______ frames
    -      107.0378  -94.0000   30.0000 70

 10 omega   89.00  127.00   1.0000   10.0000
omega____ theta____ kappa____ phi______ frames
    -      107.0378 -149.0000  -56.0000 38

 11 omega   47.00   74.00   1.0000   10.0000
omega____ theta____ kappa____ phi______ frames
    -      107.0378  -45.0000  -30.0000 27

 12 omega  133.00  173.00   1.0000   10.0000
omega____ theta____ kappa____ phi______ frames
    -      107.0378  125.0000   90.0000 40

 13 omega   26.00  109.00   1.0000   10.0000
omega____ theta____ kappa____ phi______ frames
    -      107.0378  -94.0000   90.0000 83

 14 omega   83.00  178.00   1.0000   10.0000
omega____ theta____ kappa____ phi______ frames
    -      107.0378   30.0000 -180.0000 95

 15 omega   42.00   93.00   1.0000   10.0000
omega____ theta____ kappa____ phi______ frames
    -      107.0378  -45.0000 -180.0000 51

 16 omega   79.00  177.00   1.0000   10.0000
omega____ theta____ kappa____ phi______ frames
    -      107.0378   30.0000   90.0000 98

 17 omega  117.00  169.00   1.0000   10.0000
omega____ theta____ kappa____ phi______ frames
    -      107.0378  125.0000  -60.0000 52

 18 omega   37.00   62.00   1.0000   10.0000
omega____ theta____ kappa____ phi______ frames
    -      107.0378 -149.0000  -56.0000 25

 19 omega   36.00   95.00   1.0000   10.0000
omega____ theta____ kappa____ phi______ frames
    -      107.0378  -45.0000   60.0000 59

 20 omega   41.00   90.00   1.0000   10.0000
omega____ theta____ kappa____ phi______ frames
    -      107.0378 -125.0000  -30.0000 49

 21 omega  -96.00   -2.00   1.0000    2.0000
omega____ theta____ kappa____ phi______ frames
    -      -40.6487  125.0000  120.0000 94

 22 omega -115.00  -11.00   1.0000    2.0000
omega____ theta____ kappa____ phi______ frames
    -      -40.6487  -57.0000   30.0000 104

 23 omega -117.00  -14.00   1.0000    2.0000
omega____ theta____ kappa____ phi______ frames
    -      -40.6487  -37.0000  -90.0000 103

 24 omega    7.00  119.00   1.0000    2.0000
omega____ theta____ kappa____ phi______ frames
    -       40.6487   77.0000 -150.0000 112

 25 omega    7.00  119.00   1.0000    2.0000
omega____ theta____ kappa____ phi______ frames
    -       40.6487   77.0000  120.0000 112

 26 omega -140.00  -28.00   1.0000   10.0000
omega____ theta____ kappa____ phi______ frames
    -      -61.5000  -77.0000  -30.0000 112

 27 omega   77.00  178.00   1.0000   10.0000
omega____ theta____ kappa____ phi______ frames
    -      107.0378   61.0000 -150.0000 101

 28 omega   77.00  158.00   1.0000   10.0000
omega____ theta____ kappa____ phi______ frames
    -      107.0378   61.0000 -180.0000 81

 29 omega   46.00  178.00   1.0000   10.0000
omega____ theta____ kappa____ phi______ frames
    -      107.0378   15.0000  -30.0000 132

 30 omega   73.00  178.00   1.0000   10.0000
omega____ theta____ kappa____ phi______ frames
    -      107.0378   77.0000   60.0000 105

 31 omega   77.00  178.00   1.0000   10.0000
omega____ theta____ kappa____ phi______ frames
    -      107.0378   61.0000  120.0000 101

 32 omega   73.00  178.00   1.0000   10.0000
omega____ theta____ kappa____ phi______ frames
    -      107.0378   77.0000    0.0000 105
;
_diffrn_measurement_device_type 'SuperNova, Dual, Cu at zero, Atlas'
_diffrn_measurement_method '\w scans'
_diffrn_orient_matrix_UB_11 -0.0512850000
_diffrn_orient_matrix_UB_12 0.0358013000
_diffrn_orient_matrix_UB_13 -0.0881874000
_diffrn_orient_matrix_UB_21 -0.0105232000
_diffrn_orient_matrix_UB_22 -0.1089011000
_diffrn_orient_matrix_UB_23 -0.0579170000
_diffrn_orient_matrix_UB_31 -0.1594711000
_diffrn_orient_matrix_UB_32 -0.0628118000
_diffrn_orient_matrix_UB_33 -0.0097127000
_diffrn_radiation_monochromator mirror
_diffrn_radiation_type 'Cu K\a'
_diffrn_radiation_wavelength 1.5418
_diffrn_reflns_av_R_equivalents 0.0332
_diffrn_reflns_av_unetI/netI 0.0276
_diffrn_reflns_limit_h_max 11
_diffrn_reflns_limit_h_min -13
_diffrn_reflns_limit_k_max 16
_diffrn_reflns_limit_k_min -16
_diffrn_reflns_limit_l_max 19
_diffrn_reflns_limit_l_min -19
_diffrn_reflns_number 27026
_diffrn_reflns_theta_full 72.00
_diffrn_reflns_theta_max 73.90
_diffrn_reflns_theta_min 3.75
_diffrn_source 'SuperNova (Cu) X-ray Source'
_exptl_absorpt_coefficient_mu 10.715
_exptl_absorpt_correction_T_max 0.679
_exptl_absorpt_correction_T_min 0.438
_exptl_absorpt_correction_type gaussian
_exptl_absorpt_process_details
;
CrysAlisPro, Agilent Technologies,
Version 1.171.35.21 (release 20-01-2012 CrysAlis171 .NET)
(compiled Jan 23 2012,18:06:46)
Numerical absorption correction based on gaussian integration over
            a multifaceted crystal model
;
_exptl_crystal_colour yellow
_exptl_crystal_colour_primary yellow
_exptl_crystal_density_diffrn 1.488
_exptl_crystal_density_method 'not measured'
_exptl_crystal_description prism
_exptl_crystal_F_000 856
_exptl_crystal_size_max 0.1182
_exptl_crystal_size_mid 0.0636
_exptl_crystal_size_min 0.0426
_refine_diff_density_max 0.525
_refine_diff_density_min -1.044
_refine_diff_density_rms 0.076
_refine_ls_extinction_method none
_refine_ls_goodness_of_fit_ref 1.031
_refine_ls_hydrogen_treatment constr
_refine_ls_matrix_type full
_refine_ls_number_parameters 442
_refine_ls_number_reflns 7522
_refine_ls_number_restraints 0
_refine_ls_restrained_S_all 1.031
_refine_ls_R_factor_all 0.0297
_refine_ls_R_factor_gt 0.0255
_refine_ls_shift/su_max 0.002
_refine_ls_shift/su_mean 0.000
_refine_ls_structure_factor_coef Fsqd
_refine_ls_weighting_details 'calc w=1/[\s^2^(Fo^2^)+(0.0348P)^2^+1.0263P] where P=(Fo^2^+2Fc^2^)/3'
_refine_ls_weighting_scheme calc
_refine_ls_wR_factor_gt 0.0616
_refine_ls_wR_factor_ref 0.0641
_reflns_number_gt 6828
_reflns_number_total 7522
_reflns_threshold_expression >2sigma(I)
_cod_data_source_file om400151e_si_001.cif
_cod_data_source_block fac-6_0.25H2O
_cod_original_cell_volume 1891.93(12)
_cod_database_code 4080743
_chemical_oxdiff_formula 'C39 H44 N5 P Rh I'
_reflns_odcompleteness_completeness 99.97
_reflns_odcompleteness_iscentric 1
_reflns_odcompleteness_theta 66.97

loop_
_space_group_symop_id
_space_group_symop_operation_xyz
1 'x, y, z'
2 '-x, -y, -z'

loop_
_atom_site_label
_atom_site_type_symbol
_atom_site_fract_x
_atom_site_fract_y
_atom_site_fract_z
_atom_site_U_iso_or_equiv
_atom_site_adp_type
_atom_site_occupancy
_atom_site_symmetry_multiplicity
_atom_site_calc_flag
_atom_site_refinement_flags
I1 I 0.53289(2) 0.626327(13) 0.297878(11) 0.02680(6) Uani 1 1 d .
Rh1 Rh 0.605088(17) 0.201515(13) 0.233740(11) 0.01321(5) Uani 1 1 d .
P1 P 0.37751(6) 0.13337(5) 0.12369(4) 0.01365(11) Uani 1 1 d .
N1 N 0.5117(2) 0.04970(16) 0.26207(13) 0.0157(4) Uani 1 1 d .
N2 N 0.7355(2) 0.41817(17) 0.17302(14) 0.0193(4) Uani 1 1 d .
N3 N 0.9206(2) 0.27913(18) 0.38587(14) 0.0204(4) Uani 1 1 d .
N11 N 0.5527(2) 0.26475(16) 0.34676(13) 0.0162(4) Uani 1 1 d .
N12 N 0.5497(2) 0.21126(16) 0.41563(13) 0.0163(4) Uani 1 1 d .
C1 C 0.5796(3) 0.04392(19) 0.35061(15) 0.0153(4) Uani 1 1 d .
C2 C 0.6035(3) 0.1266(2) 0.42714(16) 0.0172(4) Uani 1 1 d .
C3 C 0.6798(3) 0.1287(2) 0.51656(16) 0.0196(5) Uani 1 1 d .
H3 H 0.6957 0.1863 0.5670 0.024 Uiso 1 1 calc R
C4 C 0.7327(3) 0.0477(2) 0.53278(17) 0.0224(5) Uani 1 1 d .
C5 C 0.7102(3) -0.0336(2) 0.45685(18) 0.0223(5) Uani 1 1 d .
H5 H 0.7463 -0.0892 0.4664 0.027 Uiso 1 1 calc R
C6 C 0.6367(3) -0.0352(2) 0.36794(17) 0.0186(5) Uani 1 1 d .
H6 H 0.6248 -0.0911 0.3178 0.022 Uiso 1 1 calc R
C7 C 0.8148(4) 0.0497(3) 0.62920(19) 0.0323(6) Uani 1 1 d .
H7a H 0.7603 -0.0196 0.6432 0.049 Uiso 1 1 calc R
H7b H 0.8266 0.1160 0.6728 0.049 Uiso 1 1 calc R
H7c H 0.9109 0.0539 0.6344 0.049 Uiso 1 1 calc R
C11 C 0.5092(3) 0.3453(2) 0.36483(17) 0.0188(5) Uani 1 1 d .
H11 H 0.5002 0.3960 0.3283 0.023 Uiso 1 1 calc R
C12 C 0.4786(3) 0.3454(2) 0.44492(18) 0.0219(5) Uani 1 1 d .
H12 H 0.4459 0.3944 0.4724 0.026 Uiso 1 1 calc R
C13 C 0.5058(3) 0.2600(2) 0.47521(17) 0.0209(5) Uani 1 1 d .
H13 H 0.4956 0.2386 0.5286 0.025 Uiso 1 1 calc R
C21 C 0.3880(3) -0.03786(19) 0.19837(15) 0.0153(4) Uani 1 1 d .
C22 C 0.3107(3) -0.01516(19) 0.11872(15) 0.0154(4) Uani 1 1 d .
C23 C 0.1859(3) -0.1009(2) 0.04874(16) 0.0187(5) Uani 1 1 d .
H23 H 0.1375 -0.0835 -0.0044 0.022 Uiso 1 1 calc R
C24 C 0.1326(3) -0.2111(2) 0.05659(18) 0.0225(5) Uani 1 1 d .
H24 H 0.0492 -0.2699 0.0088 0.027 Uiso 1 1 calc R
C25 C 0.2047(3) -0.2336(2) 0.13649(18) 0.0218(5) Uani 1 1 d .
H25 H 0.1678 -0.3085 0.1429 0.026 Uiso 1 1 calc R
C26 C 0.3281(3) -0.1501(2) 0.20652(16) 0.0187(5) Uani 1 1 d .
H26 H 0.3730 -0.1681 0.2604 0.022 Uiso 1 1 calc R
C31 C 0.3434(3) 0.15093(19) 0.00814(15) 0.0162(4) Uani 1 1 d .
C32 C 0.4544(3) 0.1895(2) -0.02579(17) 0.0191(5) Uani 1 1 d .
H32 H 0.5516 0.2053 0.0113 0.023 Uiso 1 1 calc R
C33 C 0.4229(3) 0.2046(2) -0.11372(17) 0.0215(5) Uani 1 1 d .
H33 H 0.4991 0.2320 -0.1360 0.026 Uiso 1 1 calc R
C34 C 0.2816(3) 0.1803(2) -0.16911(16) 0.0210(5) Uani 1 1 d .
H34 H 0.2609 0.1907 -0.2292 0.025 Uiso 1 1 calc R
C35 C 0.1698(3) 0.1405(2) -0.13628(17) 0.0211(5) Uani 1 1 d .
H35 H 0.0724 0.1226 -0.1743 0.025 Uiso 1 1 calc R
C36 C 0.2009(3) 0.1269(2) -0.04793(16) 0.0196(5) Uani 1 1 d .
H36 H 0.1247 0.1012 -0.0254 0.023 Uiso 1 1 calc R
C41 C 0.2570(3) 0.1854(2) 0.15674(15) 0.0167(4) Uani 1 1 d .
C42 C 0.2754(3) 0.2960(2) 0.15484(17) 0.0197(5) Uani 1 1 d .
H42 H 0.3506 0.3425 0.1379 0.024 Uiso 1 1 calc R
C43 C 0.1836(3) 0.3379(2) 0.17772(18) 0.0239(5) Uani 1 1 d .
H43 H 0.1968 0.4133 0.1771 0.029 Uiso 1 1 calc R
C44 C 0.0731(3) 0.2698(2) 0.20143(18) 0.0251(5) Uani 1 1 d .
H44 H 0.0087 0.2977 0.2154 0.030 Uiso 1 1 calc R
C45 C 0.0558(3) 0.1607(2) 0.20489(18) 0.0249(5) Uani 1 1 d .
H45 H -0.0191 0.1146 0.2223 0.030 Uiso 1 1 calc R
C46 C 0.1483(3) 0.1189(2) 0.18286(16) 0.0196(5) Uani 1 1 d .
H46 H 0.1368 0.0444 0.1857 0.023 Uiso 1 1 calc R
C51 C 0.6847(3) 0.3402(2) 0.19729(16) 0.0179(5) Uani 1 1 d .
C52 C 0.7944(3) 0.5107(2) 0.13279(17) 0.0207(5) Uani 1 1 d .
C53 C 0.8979(3) 0.6172(2) 0.21147(19) 0.0272(5) Uani 1 1 d .
H53a H 0.8439 0.6376 0.2460 0.041 Uiso 1 1 calc R
H53b H 0.9410 0.6796 0.1866 0.041 Uiso 1 1 calc R
H53c H 0.9753 0.6027 0.2524 0.041 Uiso 1 1 calc R
C54 C 0.8720(3) 0.4730(2) 0.0770(2) 0.0313(6) Uani 1 1 d .
H54a H 0.9540 0.4635 0.1181 0.047 Uiso 1 1 calc R
H54b H 0.9082 0.5305 0.0461 0.047 Uiso 1 1 calc R
H54c H 0.8037 0.4007 0.0310 0.047 Uiso 1 1 calc R
C55 C 0.6638(3) 0.5252(2) 0.07178(19) 0.0295(6) Uani 1 1 d .
H55a H 0.5978 0.4544 0.0233 0.044 Uiso 1 1 calc R
H55b H 0.6978 0.5867 0.0438 0.044 Uiso 1 1 calc R
H55c H 0.6122 0.5437 0.1091 0.044 Uiso 1 1 calc R
C61 C 0.8069(3) 0.2465(2) 0.32998(16) 0.0181(5) Uani 1 1 d .
C62 C 1.0615(3) 0.3188(2) 0.46175(17) 0.0230(5) Uani 1 1 d .
C63 C 1.0424(3) 0.3565(3) 0.5502(2) 0.0359(7) Uani 1 1 d .
H63a H 1.0118 0.4183 0.5468 0.054 Uiso 1 1 calc R
H63b H 1.1351 0.3831 0.6023 0.054 Uiso 1 1 calc R
H63c H 0.9681 0.2925 0.5586 0.054 Uiso 1 1 calc R
C64 C 1.1029(3) 0.2190(3) 0.4622(2) 0.0359(7) Uani 1 1 d .
H64a H 1.0254 0.1545 0.4677 0.054 Uiso 1 1 calc R
H64b H 1.1941 0.2411 0.5145 0.054 Uiso 1 1 calc R
H64c H 1.1158 0.1973 0.4048 0.054 Uiso 1 1 calc R
C65 C 1.1717(3) 0.4176(2) 0.4451(2) 0.0302(6) Uani 1 1 d .
H65a H 1.1877 0.3908 0.3901 0.045 Uiso 1 1 calc R
H65b H 1.2639 0.4507 0.4984 0.045 Uiso 1 1 calc R
H65c H 1.1346 0.4753 0.4360 0.045 Uiso 1 1 calc R
C71 C 0.6607(3) 0.1149(2) 0.13934(17) 0.0191(5) Uani 1 1 d .
H71a H 0.5729 0.0664 0.0850 0.029 Uiso 1 1 calc R
H71b H 0.7043 0.0679 0.1682 0.029 Uiso 1 1 calc R
H71c H 0.7308 0.1700 0.1209 0.029 Uiso 1 1 calc R
O1 O 0.2158(10) 0.6064(9) 0.3061(7) 0.048(3) Uani 0.253(9) 1 d P

loop_
_atom_site_aniso_label
_atom_site_aniso_U_11
_atom_site_aniso_U_22
_atom_site_aniso_U_33
_atom_site_aniso_U_23
_atom_site_aniso_U_13
_atom_site_aniso_U_12
I1 0.03595(11) 0.01865(8) 0.02261(8) 0.00784(6) 0.00953(7) 0.00859(7)
Rh1 0.01092(9) 0.01382(8) 0.01450(8) 0.00539(6) 0.00362(6) 0.00522(6)
P1 0.0112(3) 0.0156(3) 0.0139(2) 0.0054(2) 0.0037(2) 0.0057(2)
N1 0.0162(10) 0.0142(9) 0.0170(9) 0.0066(7) 0.0055(8) 0.0064(8)
N2 0.0173(10) 0.0179(10) 0.0228(10) 0.0089(8) 0.0083(8) 0.0057(8)
N3 0.0144(11) 0.0241(10) 0.0199(10) 0.0067(8) 0.0033(9) 0.0076(9)
N11 0.0164(10) 0.0149(9) 0.0177(9) 0.0058(7) 0.0059(8) 0.0069(8)
N12 0.0157(10) 0.0164(9) 0.0178(9) 0.0054(7) 0.0071(8) 0.0069(8)
C1 0.0141(11) 0.0162(11) 0.0152(10) 0.0059(8) 0.0055(9) 0.0054(9)
C2 0.0173(11) 0.0172(11) 0.0201(11) 0.0076(9) 0.0081(9) 0.0089(9)
C3 0.0216(12) 0.0202(11) 0.0168(11) 0.0067(9) 0.0079(9) 0.0074(10)
C4 0.0235(13) 0.0240(12) 0.0199(12) 0.0088(10) 0.0064(10) 0.0109(11)
C5 0.0228(13) 0.0231(12) 0.0238(12) 0.0101(10) 0.0076(10) 0.0125(11)
C6 0.0187(12) 0.0155(11) 0.0209(11) 0.0055(9) 0.0063(9) 0.0071(9)
C7 0.0396(17) 0.0373(16) 0.0218(13) 0.0112(11) 0.0054(12) 0.0221(14)
C11 0.0163(12) 0.0149(11) 0.0229(11) 0.0034(9) 0.0036(9) 0.0076(9)
C12 0.0178(12) 0.0185(12) 0.0289(12) 0.0027(10) 0.0073(10) 0.0097(10)
C13 0.0208(12) 0.0187(11) 0.0237(12) 0.0049(9) 0.0105(10) 0.0073(10)
C21 0.0155(11) 0.0153(10) 0.0170(10) 0.0043(8) 0.0076(9) 0.0072(9)
C22 0.0135(11) 0.0148(10) 0.0171(10) 0.0051(8) 0.0057(9) 0.0048(9)
C23 0.0145(11) 0.0208(12) 0.0172(10) 0.0029(9) 0.0031(9) 0.0068(10)
C24 0.0149(12) 0.0180(11) 0.0246(12) 0.0009(9) 0.0021(10) 0.0022(10)
C25 0.0212(13) 0.0153(11) 0.0273(12) 0.0063(9) 0.0098(10) 0.0054(10)
C26 0.0191(12) 0.0186(11) 0.0199(11) 0.0071(9) 0.0082(10) 0.0081(10)
C31 0.0183(12) 0.0141(10) 0.0168(10) 0.0055(8) 0.0064(9) 0.0072(9)
C32 0.0175(12) 0.0194(11) 0.0218(11) 0.0067(9) 0.0071(9) 0.0091(10)
C33 0.0254(13) 0.0210(12) 0.0227(12) 0.0084(9) 0.0137(10) 0.0101(10)
C34 0.0287(14) 0.0198(11) 0.0167(11) 0.0069(9) 0.0083(10) 0.0121(11)
C35 0.0196(12) 0.0210(12) 0.0189(11) 0.0079(9) 0.0032(9) 0.0070(10)
C36 0.0169(12) 0.0202(11) 0.0195(11) 0.0085(9) 0.0058(9) 0.0055(10)
C41 0.0157(11) 0.0215(11) 0.0123(10) 0.0044(8) 0.0025(8) 0.0096(9)
C42 0.0156(11) 0.0206(12) 0.0229(11) 0.0065(9) 0.0068(9) 0.0080(10)
C43 0.0211(13) 0.0210(12) 0.0258(12) 0.0024(10) 0.0024(10) 0.0114(10)
C44 0.0187(12) 0.0316(14) 0.0233(12) -0.0007(10) 0.0044(10) 0.0144(11)
C45 0.0184(12) 0.0316(14) 0.0244(12) 0.0051(10) 0.0102(10) 0.0095(11)
C46 0.0161(12) 0.0203(11) 0.0197(11) 0.0040(9) 0.0055(9) 0.0065(10)
C51 0.0132(11) 0.0212(12) 0.0166(10) 0.0032(9) 0.0013(9) 0.0088(10)
C52 0.0235(13) 0.0178(11) 0.0229(11) 0.0112(9) 0.0107(10) 0.0077(10)
C53 0.0287(14) 0.0196(12) 0.0271(13) 0.0058(10) 0.0093(11) 0.0049(11)
C54 0.0360(16) 0.0255(14) 0.0386(15) 0.0101(12) 0.0238(13) 0.0111(12)
C55 0.0315(15) 0.0269(14) 0.0282(13) 0.0117(11) 0.0062(12) 0.0131(12)
C61 0.0174(12) 0.0170(11) 0.0214(11) 0.0070(9) 0.0085(10) 0.0071(9)
C62 0.0120(12) 0.0285(13) 0.0207(12) 0.0020(10) -0.0026(10) 0.0088(10)
C63 0.0273(15) 0.0531(19) 0.0236(13) 0.0054(13) 0.0069(12) 0.0170(14)
C64 0.0277(15) 0.0324(15) 0.0371(15) 0.0052(12) -0.0042(12) 0.0164(13)
C65 0.0171(13) 0.0299(14) 0.0356(15) 0.0011(11) 0.0058(11) 0.0073(11)
C71 0.0173(12) 0.0222(12) 0.0226(11) 0.0071(9) 0.0096(9) 0.0116(10)
O1 0.031(5) 0.058(7) 0.056(6) 0.014(5) 0.012(4) 0.026(5)

loop_
_atom_type_symbol
_atom_type_description
_atom_type_scat_dispersion_real
_atom_type_scat_dispersion_imag
_atom_type_scat_source
C C 0.0181 0.0091 'International Tables Vol C Tables 4.2.6.8 and 6.1.1.4'
H H 0.0000 0.0000 'International Tables Vol C Tables 4.2.6.8 and 6.1.1.4'
I I -0.3257 6.8362 'International Tables Vol C Tables 4.2.6.8 and 6.1.1.4'
N N 0.0311 0.0180 'International Tables Vol C Tables 4.2.6.8 and 6.1.1.4'
O O 0.0492 0.0322 'International Tables Vol C Tables 4.2.6.8 and 6.1.1.4'
P P 0.2955 0.4335 'International Tables Vol C Tables 4.2.6.8 and 6.1.1.4'
Rh Rh 0.0927 3.6045 'International Tables Vol C Tables 4.2.6.8 and 6.1.1.4'

loop_
_exptl_crystal_face_index_h
_exptl_crystal_face_index_k
_exptl_crystal_face_index_l
_exptl_crystal_face_perp_dist
_exptl_oxdiff_crystal_face_indexfrac_h
_exptl_oxdiff_crystal_face_indexfrac_k
_exptl_oxdiff_crystal_face_indexfrac_l
_exptl_oxdiff_crystal_face_x
_exptl_oxdiff_crystal_face_y
_exptl_oxdiff_crystal_face_z
0 -7 7 0.0213 -0.0000 -7.0000 7.0000 -0.8679 0.3569 0.3717
0 7 -7 0.0213 0.0000 7.0000 -7.0000 0.8679 -0.3569 -0.3717
-6 5 5 0.0318 -6.0000 5.0000 5.0000 0.0458 -0.7710 0.5942
6 -5 -5 0.0318 6.0000 -5.0000 -5.0000 -0.0458 0.7710 -0.5942
-6 -1 3 0.0361 -6.0000 -1.0000 3.0000 0.0073 -0.0017 0.9905
5 2 -1 0.0306 5.0000 2.0000 -1.0000 -0.0966 -0.2125 -0.9133
2 -7 -3 0.0421 2.0000 -7.0000 -3.0000 -0.0886 0.9150 0.1499
-4 1 -5 0.0441 -4.0000 1.0000 -5.0000 0.6819 0.2228 0.6236

loop_
_geom_angle_atom_site_label_1
_geom_angle_atom_site_label_2
_geom_angle_atom_site_label_3
_geom_angle
N1 Rh1 P1 81.01(6)
N1 Rh1 N11 81.98(7)
N1 Rh1 C71 87.62(9)
N11 Rh1 P1 96.46(5)
C51 Rh1 P1 95.47(7)
C51 Rh1 N1 175.79(9)
C51 Rh1 N11 100.78(9)
C51 Rh1 C61 88.92(9)
C51 Rh1 C71 89.96(10)
C61 Rh1 P1 174.33(7)
C61 Rh1 N1 94.46(9)
C61 Rh1 N11 86.21(8)
C61 Rh1 C71 88.48(9)
C71 Rh1 P1 87.93(7)
C71 Rh1 N11 167.91(8)
C22 P1 Rh1 100.86(8)
C22 P1 C31 109.92(10)
C22 P1 C41 107.24(11)
C31 P1 Rh1 123.18(8)
C31 P1 C41 100.99(10)
C41 P1 Rh1 114.02(8)
C1 N1 Rh1 115.85(15)
C21 N1 Rh1 121.27(15)
C21 N1 C1 122.85(19)
C51 N2 C52 174.4(2)
C61 N3 C62 176.2(3)
N12 N11 Rh1 120.00(14)
C11 N11 Rh1 134.03(17)
C11 N11 N12 105.78(19)
N11 N12 C2 123.59(19)
C13 N12 N11 109.98(19)
C13 N12 C2 126.0(2)
N1 C1 C2 119.4(2)
N1 C1 C6 123.3(2)
C6 C1 C2 117.2(2)
C1 C2 N12 120.9(2)
C3 C2 N12 117.8(2)
C3 C2 C1 121.3(2)
C2 C3 H3 119.6
C4 C3 C2 120.8(2)
C4 C3 H3 119.6
C3 C4 C5 117.8(2)
C3 C4 C7 120.9(2)
C5 C4 C7 121.2(2)
C4 C5 H5 119.1
C6 C5 C4 121.7(2)
C6 C5 H5 119.1
C1 C6 H6 119.4
C5 C6 C1 121.2(2)
C5 C6 H6 119.4
C4 C7 H7a 109.5
C4 C7 H7b 109.5
C4 C7 H7c 109.5
H7a C7 H7b 109.5
H7a C7 H7c 109.5
H7b C7 H7c 109.5
N11 C11 H11 124.6
N11 C11 C12 110.9(2)
C12 C11 H11 124.6
C11 C12 H12 127.3
C13 C12 C11 105.4(2)
C13 C12 H12 127.3
N12 C13 C12 108.0(2)
N12 C13 H13 126.0
C12 C13 H13 126.0
N1 C21 C22 118.0(2)
N1 C21 C26 125.1(2)
C22 C21 C26 116.9(2)
C21 C22 P1 113.42(17)
C23 C22 P1 124.65(18)
C23 C22 C21 121.6(2)
C22 C23 H23 119.8
C24 C23 C22 120.4(2)
C24 C23 H23 119.8
C23 C24 H24 120.8
C23 C24 C25 118.5(2)
C25 C24 H24 120.8
C24 C25 H25 119.0
C26 C25 C24 122.1(2)
C26 C25 H25 119.0
C21 C26 H26 119.8
C25 C26 C21 120.4(2)
C25 C26 H26 119.8
C32 C31 P1 122.51(18)
C32 C31 C36 119.1(2)
C36 C31 P1 118.42(18)
C31 C32 H32 120.0
C33 C32 C31 120.1(2)
C33 C32 H32 120.0
C32 C33 H33 119.7
C34 C33 C32 120.7(2)
C34 C33 H33 119.7
C33 C34 H34 120.2
C33 C34 C35 119.7(2)
C35 C34 H34 120.2
C34 C35 H35 120.0
C36 C35 C34 120.0(2)
C36 C35 H35 120.0
C31 C36 H36 119.7
C35 C36 C31 120.5(2)
C35 C36 H36 119.7
C42 C41 P1 118.42(19)
C46 C41 P1 122.08(18)
C46 C41 C42 119.5(2)
C41 C42 H42 119.9
C43 C42 C41 120.1(2)
C43 C42 H42 119.9
C42 C43 H43 120.1
C44 C43 C42 119.9(2)
C44 C43 H43 120.1
C43 C44 H44 119.9
C43 C44 C45 120.3(2)
C45 C44 H44 119.9
C44 C45 H45 120.0
C44 C45 C46 120.0(2)
C46 C45 H45 120.0
C41 C46 C45 120.3(2)
C41 C46 H46 119.9
C45 C46 H46 119.9
N2 C51 Rh1 175.5(2)
N2 C52 C53 107.8(2)
N2 C52 C54 106.8(2)
N2 C52 C55 106.4(2)
C53 C52 C54 112.2(2)
C53 C52 C55 111.5(2)
C54 C52 C55 111.7(2)
C52 C53 H53a 109.5
C52 C53 H53b 109.5
C52 C53 H53c 109.5
H53a C53 H53b 109.5
H53a C53 H53c 109.5
H53b C53 H53c 109.5
C52 C54 H54a 109.5
C52 C54 H54b 109.5
C52 C54 H54c 109.5
H54a C54 H54b 109.5
H54a C54 H54c 109.5
H54b C54 H54c 109.5
C52 C55 H55a 109.5
C52 C55 H55b 109.5
C52 C55 H55c 109.5
H55a C55 H55b 109.5
H55a C55 H55c 109.5
H55b C55 H55c 109.5
N3 C61 Rh1 175.2(2)
N3 C62 C63 107.7(2)
N3 C62 C64 107.2(2)
N3 C62 C65 108.2(2)
C63 C62 C64 111.4(2)
C65 C62 C63 110.5(2)
C65 C62 C64 111.7(2)
C62 C63 H63a 109.5
C62 C63 H63b 109.5
C62 C63 H63c 109.5
H63a C63 H63b 109.5
H63a C63 H63c 109.5
H63b C63 H63c 109.5
C62 C64 H64a 109.5
C62 C64 H64b 109.5
C62 C64 H64c 109.5
H64a C64 H64b 109.5
H64a C64 H64c 109.5
H64b C64 H64c 109.5
C62 C65 H65a 109.5
C62 C65 H65b 109.5
C62 C65 H65c 109.5
H65a C65 H65b 109.5
H65a C65 H65c 109.5
H65b C65 H65c 109.5
Rh1 C71 H71a 109.5
Rh1 C71 H71b 109.5
Rh1 C71 H71c 109.5
H71a C71 H71b 109.5
H71a C71 H71c 109.5
H71b C71 H71c 109.5

loop_
_geom_bond_atom_site_label_1
_geom_bond_atom_site_label_2
_geom_bond_distance
Rh1 P1 2.2765(6)
Rh1 N1 2.0577(19)
Rh1 N11 2.176(2)
Rh1 C51 1.955(2)
Rh1 C61 2.040(2)
Rh1 C71 2.107(2)
P1 C22 1.800(2)
P1 C31 1.819(2)
P1 C41 1.822(2)
N1 C1 1.398(3)
N1 C21 1.368(3)
N2 C51 1.147(3)
N2 C52 1.473(3)
N3 C61 1.145(3)
N3 C62 1.466(3)
N11 N12 1.376(3)
N11 C11 1.329(3)
N12 C2 1.432(3)
N12 C13 1.355(3)
C2 C1 1.406(3)
C2 C3 1.396(3)
C3 H3 0.9500
C3 C4 1.392(3)
C4 C5 1.394(4)
C4 C7 1.506(3)
C5 H5 0.9500
C5 C6 1.384(3)
C6 C1 1.399(3)
C6 H6 0.9500
C7 H7a 0.9800
C7 H7b 0.9800
C7 H7c 0.9800
C11 H11 0.9500
C11 C12 1.400(4)
C12 H12 0.9500
C12 C13 1.366(3)
C13 H13 0.9500
C21 C22 1.419(3)
C21 C26 1.420(3)
C22 C23 1.400(3)
C23 H23 0.9500
C23 C24 1.389(4)
C24 H24 0.9500
C24 C25 1.399(4)
C25 H25 0.9500
C25 C26 1.385(4)
C26 H26 0.9500
C31 C32 1.398(4)
C31 C36 1.399(3)
C32 H32 0.9500
C32 C33 1.390(3)
C33 H33 0.9500
C33 C34 1.384(4)
C34 H34 0.9500
C34 C35 1.395(4)
C35 H35 0.9500
C35 C36 1.389(3)
C36 H36 0.9500
C41 C42 1.400(3)
C41 C46 1.386(4)
C42 H42 0.9500
C43 C42 1.390(3)
C43 H43 0.9500
C44 C43 1.383(4)
C44 H44 0.9500
C45 C44 1.388(4)
C45 H45 0.9500
C46 C45 1.390(4)
C46 H46 0.9500
C52 C53 1.523(4)
C52 C54 1.523(4)
C52 C55 1.527(4)
C53 H53a 0.9800
C53 H53b 0.9800
C53 H53c 0.9800
C54 H54a 0.9800
C54 H54b 0.9800
C54 H54c 0.9800
C55 H55a 0.9800
C55 H55b 0.9800
C55 H55c 0.9800
C62 C63 1.519(4)
C62 C64 1.526(4)
C62 C65 1.517(4)
C63 H63a 0.9800
C63 H63b 0.9800
C63 H63c 0.9800
C64 H64a 0.9800
C64 H64b 0.9800
C64 H64c 0.9800
C65 H65a 0.9800
C65 H65b 0.9800
C65 H65c 0.9800
C71 H71a 0.9800
C71 H71b 0.9800
C71 H71c 0.9800

loop_
_geom_torsion_atom_site_label_1
_geom_torsion_atom_site_label_2
_geom_torsion_atom_site_label_3
_geom_torsion_atom_site_label_4
_geom_torsion
Rh1 P1 C22 C21 20.08(18)
Rh1 P1 C22 C23 -166.2(2)
Rh1 P1 C31 C32 11.6(2)
Rh1 P1 C31 C36 -167.10(15)
Rh1 P1 C41 C42 76.73(19)
Rh1 P1 C41 C46 -103.69(19)
Rh1 N1 C1 C2 53.9(3)
Rh1 N1 C1 C6 -120.7(2)
Rh1 N1 C21 C22 -11.2(3)
Rh1 N1 C21 C26 170.40(18)
Rh1 N11 N12 C2 11.2(3)
Rh1 N11 N12 C13 -176.09(16)
Rh1 N11 C11 C12 175.01(17)
P1 Rh1 N1 C1 -158.38(16)
P1 Rh1 N1 C21 19.48(16)
P1 Rh1 N11 N12 109.65(16)
P1 Rh1 N11 C11 -64.5(2)
P1 Rh1 C51 N2 -100(3)
P1 Rh1 C61 N3 -171(2)
P1 C22 C23 C24 -171.90(19)
P1 C31 C32 C33 -178.03(18)
P1 C31 C36 C35 179.18(19)
P1 C41 C42 C43 178.65(19)
P1 C41 C46 C45 -178.04(19)
N1 Rh1 P1 C22 -18.59(9)
N1 Rh1 P1 C31 -141.28(10)
N1 Rh1 P1 C41 95.99(10)
N1 Rh1 N11 N12 29.72(16)
N1 Rh1 N11 C11 -144.4(2)
N1 Rh1 C51 N2 -67(3)
N1 Rh1 C61 N3 -134(3)
N1 C21 C22 P1 -8.4(3)
N1 C21 C22 C23 177.8(2)
N1 C21 C26 C25 -177.9(2)
N11 Rh1 P1 C22 -99.38(9)
N11 Rh1 P1 C31 137.93(10)
N11 Rh1 P1 C41 15.20(10)
N11 Rh1 N1 C1 -60.48(16)
N11 Rh1 N1 C21 117.38(18)
N11 Rh1 C51 N2 162(3)
N11 Rh1 C61 N3 -52(3)
N11 N12 C2 C1 -40.0(3)
N11 N12 C2 C3 140.2(2)
N11 N12 C13 C12 0.5(3)
N11 C11 C12 C13 0.0(3)
N12 N11 C11 C12 0.3(3)
N12 C2 C1 N1 4.7(3)
N12 C2 C1 C6 179.6(2)
N12 C2 C3 C4 178.8(2)
C1 N1 C21 C22 166.5(2)
C1 N1 C21 C26 -11.9(4)
C1 C2 C3 C4 -1.0(4)
C2 N12 C13 C12 173.0(2)
C2 C3 C4 C5 1.6(4)
C2 C3 C4 C7 -179.9(3)
C3 C2 C1 N1 -175.5(2)
C3 C2 C1 C6 -0.6(4)
C3 C4 C5 C6 -0.6(4)
C4 C5 C6 C1 -1.0(4)
C5 C6 C1 N1 176.3(2)
C5 C6 C1 C2 1.6(4)
C7 C4 C5 C6 -179.1(3)
C11 N11 N12 C2 -173.2(2)
C11 N11 N12 C13 -0.4(3)
C11 C12 C13 N12 -0.3(3)
C13 N12 C2 C1 148.4(2)
C13 N12 C2 C3 -31.4(4)
C21 N1 C1 C2 -123.9(2)
C21 N1 C1 C6 61.5(3)
C21 C22 C23 C24 1.3(4)
C22 P1 C31 C32 -106.9(2)
C22 P1 C31 C36 74.4(2)
C22 P1 C41 C42 -172.51(18)
C22 P1 C41 C46 7.1(2)
C22 C21 C26 C25 3.7(3)
C22 C23 C24 C25 1.2(4)
C23 C24 C25 C26 -1.2(4)
C24 C25 C26 C21 -1.3(4)
C26 C21 C22 P1 170.19(17)
C26 C21 C22 C23 -3.7(3)
C31 P1 C22 C21 151.56(17)
C31 P1 C22 C23 -34.8(2)
C31 P1 C41 C42 -57.4(2)
C31 P1 C41 C46 122.1(2)
C31 C32 C33 C34 -1.0(4)
C32 C31 C36 C35 0.4(4)
C32 C33 C34 C35 0.2(4)
C33 C34 C35 C36 0.9(4)
C34 C35 C36 C31 -1.2(4)
C36 C31 C32 C33 0.7(3)
C41 P1 C22 C21 -99.49(18)
C41 P1 C22 C23 74.2(2)
C41 P1 C31 C32 140.1(2)
C41 P1 C31 C36 -38.6(2)
C41 C46 C45 C44 -0.5(4)
C42 C41 C46 C45 1.5(4)
C44 C43 C42 C41 -0.7(4)
C45 C44 C43 C42 1.7(4)
C46 C41 C42 C43 -0.9(4)
C46 C45 C44 C43 -1.2(4)
C51 Rh1 P1 C22 159.08(10)
C51 Rh1 P1 C31 36.40(11)
C51 Rh1 P1 C41 -86.33(11)
C51 Rh1 N1 C1 168.3(11)
C51 Rh1 N1 C21 -13.8(13)
C51 Rh1 N11 N12 -153.51(17)
C51 Rh1 N11 C11 32.3(2)
C51 Rh1 C61 N3 48(3)
C51 N2 C52 C53 -171(2)
C51 N2 C52 C54 -51(2)
C51 N2 C52 C55 69(2)
C52 N2 C51 Rh1 51(4)
C61 Rh1 P1 C22 18.5(7)
C61 Rh1 P1 C31 -104.1(7)
C61 Rh1 P1 C41 133.1(7)
C61 Rh1 N1 C1 25.05(17)
C61 Rh1 N1 C21 -157.09(18)
C61 Rh1 N11 N12 -65.34(17)
C61 Rh1 N11 C11 120.5(2)
C61 Rh1 C51 N2 76(3)
C61 N3 C62 C63 -30(4)
C61 N3 C62 C64 90(4)
C61 N3 C62 C65 -149(4)
C62 N3 C61 Rh1 88(5)
C71 Rh1 P1 C22 69.32(10)
C71 Rh1 P1 C31 -53.37(11)
C71 Rh1 P1 C41 -176.10(11)
C71 Rh1 N1 C1 113.34(17)
C71 Rh1 N1 C21 -68.80(18)
C71 Rh1 N11 N12 -1.2(5)
C71 Rh1 N11 C11 -175.3(4)
C71 Rh1 C51 N2 -12(3)
C71 Rh1 C61 N3 138(3)
